data_2220343
loop_
_publ_author_name
'Ma, Yun-Sheng'
'Lu, Tian-Xian'

_publ_section_title
;
 Diaquabis(2-pyridylphosphonato
 <i>N</i>-oxide-\k^2^<i>O</i>^1^,<i>O</i>^2^)cobalt(II)
;
_journal_coeditor_code SI2126
_journal_issue 12
_journal_name_full 'Acta Crystallographica Section E'
_journal_page_first m1550
_journal_page_last m1551
_journal_paper_doi 10.1107/S1600536808037185
_journal_volume 64
_journal_year 2008
_chemical_formula_iupac '[Co (C5 H5 N O4 P)2 (H2 O)2]'
_chemical_formula_moiety 'C10 H14 Co N2 O10 P2'
_chemical_formula_sum 'C10 H14 Co N2 O10 P2'
_chemical_formula_weight 443.10
_chemical_name_systematic
;
Diaquabis(2-pyridylphosphonato
<i>N</i>-oxide-\k^2^<i>O</i>^1^,<i>O</i>^2^)cobalt(II)
;
_space_group_IT_number 14
_symmetry_cell_setting monoclinic
_symmetry_space_group_name_Hall '-P 2yn'
_symmetry_space_group_name_H-M 'P 1 21/n 1'
_atom_sites_solution_hydrogens geom
_atom_sites_solution_primary direct
_atom_sites_solution_secondary difmap
_audit_creation_method SHELXL-97
_cell_angle_alpha 90.00
_cell_angle_beta 99.51(3)
_cell_angle_gamma 90.00
_cell_formula_units_Z 2
_cell_length_a 4.7899(10)
_cell_length_b 12.075(2)
_cell_length_c 14.162(3)
_cell_measurement_reflns_used 6955
_cell_measurement_temperature 293(2)
_cell_measurement_theta_max 27.74
_cell_measurement_theta_min 3.37
_cell_volume 807.8(3)
_computing_cell_refinement 'CrystalClear (Rigaku, 2005)'
_computing_data_collection 'CrystalClear (Rigaku, 2005)'
_computing_data_reduction 'CrystalClear (Rigaku, 2005)'
_computing_molecular_graphics 'SHELXTL/PC (Sheldrick, 2008)'
_computing_publication_material 'SHELXTL/PC (Sheldrick, 2008) and PLATON (Spek, 2003)'
_computing_structure_refinement 'SHELXL97 (Sheldrick, 2008)'
_computing_structure_solution 'SHELXS97 (Sheldrick, 2008)'
_diffrn_ambient_temperature 293(2)
_diffrn_detector_area_resol_mean 13.6612
_diffrn_measured_fraction_theta_full 0.995
_diffrn_measured_fraction_theta_max 0.995
_diffrn_measurement_device_type 'Rigaku MACHINE?'
_diffrn_measurement_method dtfind.ref
_diffrn_radiation_monochromator graphite
_diffrn_radiation_source 'fine-focus sealed tube'
_diffrn_radiation_type MoK\a
_diffrn_radiation_wavelength 0.71073
_diffrn_reflns_av_R_equivalents 0.0829
_diffrn_reflns_av_sigmaI/netI 0.0691
_diffrn_reflns_limit_h_max 6
_diffrn_reflns_limit_h_min -6
_diffrn_reflns_limit_k_max 15
_diffrn_reflns_limit_k_min -15
_diffrn_reflns_limit_l_max 18
_diffrn_reflns_limit_l_min -18
_diffrn_reflns_number 8068
_diffrn_reflns_theta_full 27.47
_diffrn_reflns_theta_max 27.47
_diffrn_reflns_theta_min 3.37
_diffrn_standards_interval_time 10
_exptl_absorpt_coefficient_mu 1.317
_exptl_absorpt_correction_T_max 0.766
_exptl_absorpt_correction_T_min 0.625
_exptl_absorpt_correction_type multi-scan
_exptl_absorpt_process_details '(CrystalClear; Rigaku, 2005)'
_exptl_crystal_colour pink
_exptl_crystal_density_diffrn 1.822
_exptl_crystal_density_method 'not measured'
_exptl_crystal_description needle
_exptl_crystal_F_000 450
_exptl_crystal_size_max 0.5
_exptl_crystal_size_mid 0.3
_exptl_crystal_size_min 0.2
_refine_diff_density_max 0.392
_refine_diff_density_min -0.450
_refine_ls_extinction_method none
_refine_ls_goodness_of_fit_ref 1.054
_refine_ls_hydrogen_treatment mixed
_refine_ls_matrix_type full
_refine_ls_number_parameters 127
_refine_ls_number_reflns 1848
_refine_ls_number_restraints 0
_refine_ls_restrained_S_all 1.054
_refine_ls_R_factor_all 0.0805
_refine_ls_R_factor_gt 0.0505
_refine_ls_shift/su_max 0.000
_refine_ls_shift/su_mean 0.000
_refine_ls_structure_factor_coef Fsqd
_refine_ls_weighting_details 'w=1/[\s^2^(Fo^2^)+(0.0457P)^2^+0.1404P] where P=(Fo^2^+2Fc^2^)/3'
_refine_ls_weighting_scheme calc
_refine_ls_wR_factor_gt 0.0985
_refine_ls_wR_factor_ref 0.1094
_reflns_number_gt 1373
_reflns_number_total 1848
_reflns_threshold_expression I>2\s(I)
_cod_data_source_file si2126.cif
_cod_data_source_block I
_cod_original_sg_symbol_H-M 'P 21/n'
_cod_database_code 2220343
_cod_database_fobs_code 2220343

loop_
_symmetry_equiv_pos_as_xyz
'x, y, z'
'-x+1/2, y+1/2, -z+1/2'
'-x, -y, -z'
'x-1/2, -y-1/2, z-1/2'

loop_
_atom_site_type_symbol
_atom_site_label
_atom_site_fract_x
_atom_site_fract_y
_atom_site_fract_z
_atom_site_U_iso_or_equiv
_atom_site_adp_type
_atom_site_calc_flag
_atom_site_refinement_flags
_atom_site_occupancy
Co Co1 0.0000 0.0000 0.5000 0.0251(2) Uani d S 1
P P1 0.06589(18) 0.23457(7) 0.41631(6) 0.0247(2) Uani d . 1
O O1 0.2057(5) 0.14984(17) 0.48661(15) 0.0265(5) Uani d . 1
O O2 -0.1949(5) 0.2903(2) 0.43729(17) 0.0367(6) Uani d . 1
O O3 0.2811(5) 0.3247(2) 0.39564(18) 0.0328(6) Uani d . 1
H H3A 0.455(9) 0.307(3) 0.406(3) 0.055(14) Uiso d . 1
O O4 -0.2925(5) 0.0442(2) 0.37548(16) 0.0326(6) Uani d . 1
O O1W 0.2669(6) -0.0782(3) 0.4170(2) 0.0317(6) Uani d . 1
H H1WA 0.362(8) -0.043(3) 0.389(3) 0.031(12) Uiso d . 1
H H1WB 0.362(9) -0.120(4) 0.449(3) 0.057(17) Uiso d . 1
N N1 -0.1928(6) 0.0750(2) 0.29606(19) 0.0281(7) Uani d . 1
C C1 -0.0157(7) 0.1641(3) 0.3010(2) 0.0273(8) Uani d . 1
C C2 0.0908(8) 0.1928(3) 0.2193(3) 0.0365(9) Uani d . 1
H H2 0.2141 0.2525 0.2210 0.044 Uiso calc R 1
C C3 0.0168(9) 0.1342(3) 0.1355(3) 0.0450(10) Uani d . 1
H H3 0.0910 0.1534 0.0811 0.054 Uiso calc R 1
C C4 -0.1695(9) 0.0462(4) 0.1332(3) 0.0465(11) Uani d . 1
H H4 -0.2257 0.0071 0.0767 0.056 Uiso calc R 1
C C5 -0.2703(9) 0.0173(3) 0.2146(3) 0.0407(10) Uani d . 1
H H5 -0.3930 -0.0426 0.2138 0.049 Uiso calc R 1

loop_
_atom_site_aniso_label
_atom_site_aniso_U_11
_atom_site_aniso_U_22
_atom_site_aniso_U_33
_atom_site_aniso_U_12
_atom_site_aniso_U_13
_atom_site_aniso_U_23
Co1 0.0192(4) 0.0303(4) 0.0261(4) -0.0024(3) 0.0050(3) 0.0041(3)
P1 0.0175(5) 0.0272(5) 0.0299(5) -0.0009(4) 0.0049(4) 0.0017(4)
O1 0.0208(12) 0.0281(12) 0.0301(13) -0.0053(10) 0.0031(10) 0.0049(10)
O2 0.0216(14) 0.0389(15) 0.0494(16) 0.0026(12) 0.0056(12) -0.0042(12)
O3 0.0177(14) 0.0330(14) 0.0464(16) -0.0028(12) 0.0010(12) 0.0074(11)
O4 0.0244(14) 0.0436(15) 0.0301(13) -0.0085(11) 0.0050(11) 0.0067(11)
O1W 0.0271(15) 0.0354(16) 0.0339(16) -0.0008(14) 0.0084(13) 0.0033(13)
N1 0.0279(16) 0.0325(16) 0.0232(15) 0.0009(14) 0.0020(12) 0.0032(12)
C1 0.0207(18) 0.0320(19) 0.0288(18) 0.0021(16) 0.0033(15) 0.0034(15)
C2 0.035(2) 0.040(2) 0.037(2) 0.0009(18) 0.0113(18) 0.0096(17)
C3 0.056(3) 0.053(3) 0.028(2) 0.011(2) 0.0147(19) 0.0060(18)
C4 0.062(3) 0.044(2) 0.031(2) 0.010(2) 0.002(2) -0.0053(18)
C5 0.046(3) 0.037(2) 0.037(2) -0.0031(19) -0.0016(19) -0.0040(17)

loop_
_atom_type_symbol
_atom_type_description
_atom_type_scat_dispersion_real
_atom_type_scat_dispersion_imag
_atom_type_scat_source
C C 0.0033 0.0016 'International Tables Vol C Tables 4.2.6.8 and 6.1.1.4'
H H 0.0000 0.0000 'International Tables Vol C Tables 4.2.6.8 and 6.1.1.4'
N N 0.0061 0.0033 'International Tables Vol C Tables 4.2.6.8 and 6.1.1.4'
O O 0.0106 0.0060 'International Tables Vol C Tables 4.2.6.8 and 6.1.1.4'
P P 0.1023 0.0942 'International Tables Vol C Tables 4.2.6.8 and 6.1.1.4'
Co Co 0.3494 0.9721 'International Tables Vol C Tables 4.2.6.8 and 6.1.1.4'

loop_
_geom_angle_atom_site_label_1
_geom_angle_atom_site_label_2
_geom_angle_atom_site_label_3
_geom_angle_site_symmetry_1
_geom_angle_site_symmetry_3
_geom_angle
_geom_angle_publ_flag
O1 Co1 O1 . 3_556 180.0 ?
O1 Co1 O1W . 3_556 90.07(11) ?
O1 Co1 O1W 3_556 3_556 89.93(11) ?
O1 Co1 O1W . . 89.93(11) y
O1 Co1 O1W 3_556 . 90.07(11) ?
O1W Co1 O1W 3_556 . 180.0000(10) ?
O1 Co1 O4 . . 87.91(9) y
O1 Co1 O4 3_556 . 92.09(9) ?
O1W Co1 O4 3_556 . 88.45(10) ?
O1W Co1 O4 . . 91.55(10) y
O1 Co1 O4 . 3_556 92.09(9) ?
O1 Co1 O4 3_556 3_556 87.91(9) ?
O1W Co1 O4 3_556 3_556 91.55(10) ?
O1W Co1 O4 . 3_556 88.45(10) ?
O4 Co1 O4 . 3_556 180.00(9) ?
O2 P1 O1 . . 118.07(14) ?
O2 P1 O3 . . 108.89(15) ?
O1 P1 O3 . . 111.28(14) ?
O2 P1 C1 . . 109.02(15) ?
O1 P1 C1 . . 106.32(14) ?
O3 P1 C1 . . 101.99(15) ?
P1 O1 Co1 . . 119.01(13) ?
P1 O3 H3A . . 117(3) ?
N1 O4 Co1 . . 119.04(18) ?
Co1 O1W H1WA . . 120(3) ?
Co1 O1W H1WB . . 108(3) ?
H1WA O1W H1WB . . 108(4) ?
O4 N1 C5 . . 119.2(3) ?
O4 N1 C1 . . 118.6(3) ?
C5 N1 C1 . . 122.2(3) ?
N1 C1 C2 . . 117.8(3) ?
N1 C1 P1 . . 116.9(2) ?
C2 C1 P1 . . 125.3(3) ?
C3 C2 C1 . . 120.9(4) ?
C3 C2 H2 . . 119.5 ?
C1 C2 H2 . . 119.5 ?
C2 C3 C4 . . 119.2(4) ?
C2 C3 H3 . . 120.4 ?
C4 C3 H3 . . 120.4 ?
C5 C4 C3 . . 119.5(4) ?
C5 C4 H4 . . 120.2 ?
C3 C4 H4 . . 120.2 ?
N1 C5 C4 . . 120.3(4) ?
N1 C5 H5 . . 119.9 ?
C4 C5 H5 . . 119.9 ?

loop_
_geom_bond_atom_site_label_1
_geom_bond_atom_site_label_2
_geom_bond_site_symmetry_2
_geom_bond_distance
_geom_bond_publ_flag
Co1 O1 . 2.084(2) y
Co1 O1 3_556 2.084(2) ?
Co1 O1W 3_556 2.099(3) ?
Co1 O1W . 2.099(3) y
Co1 O4 . 2.131(2) y
Co1 O4 3_556 2.131(2) ?
P1 O2 . 1.491(2) ?
P1 O1 . 1.505(2) ?
P1 O3 . 1.560(3) ?
P1 C1 . 1.826(3) ?
O3 H3A . 0.85(4) ?
O4 N1 . 1.345(3) ?
O1W H1WA . 0.77(4) ?
O1W H1WB . 0.77(4) ?
N1 C5 . 1.346(4) ?
N1 C1 . 1.365(4) ?
C1 C2 . 1.383(5) ?
C2 C3 . 1.377(5) ?
C2 H2 . 0.9300 ?
C3 C4 . 1.384(6) ?
C3 H3 . 0.9300 ?
C4 C5 . 1.367(5) ?
C4 H4 . 0.9300 ?
C5 H5 . 0.9300 ?

loop_
_geom_hbond_atom_site_label_D
_geom_hbond_atom_site_label_H
_geom_hbond_atom_site_label_A
_geom_hbond_site_symmetry_A
_geom_hbond_distance_DH
_geom_hbond_distance_HA
_geom_hbond_distance_DA
_geom_hbond_angle_DHA
O1W H1WB O1 3_656 0.77(4) 2.15(5) 2.803(4) 142(4)
O3 H3A O2 1_655 0.85(4) 1.68(4) 2.516(3) 171(4)
O1W H1WA O4 1_655 0.77(4) 2.00(4) 2.719(4) 155(4)
C3 H3 O2 4_665 0.93 2.52 3.449(5) 178

loop_
_geom_torsion_atom_site_label_1
_geom_torsion_atom_site_label_2
_geom_torsion_atom_site_label_3
_geom_torsion_atom_site_label_4
_geom_torsion_site_symmetry_1
_geom_torsion
O2 P1 O1 Co1 . 68.83(18)
O3 P1 O1 Co1 . -164.20(13)
C1 P1 O1 Co1 . -53.93(18)
O1W Co1 O1 P1 3_556 -78.04(16)
O1W Co1 O1 P1 . 101.96(16)
O4 Co1 O1 P1 . 10.41(15)
O4 Co1 O1 P1 3_556 -169.59(15)
O1 Co1 O4 N1 . 52.1(2)
O1 Co1 O4 N1 3_556 -127.9(2)
O1W Co1 O4 N1 3_556 142.2(2)
O1W Co1 O4 N1 . -37.8(2)
Co1 O4 N1 C5 . 121.0(3)
Co1 O4 N1 C1 . -59.0(3)
O4 N1 C1 C2 . 178.3(3)
C5 N1 C1 C2 . -1.7(5)
O4 N1 C1 P1 . -0.7(4)
C5 N1 C1 P1 . 179.3(3)
O2 P1 C1 N1 . -68.0(3)
O1 P1 C1 N1 . 60.3(3)
O3 P1 C1 N1 . 176.9(2)
O2 P1 C1 C2 . 113.0(3)
O1 P1 C1 C2 . -118.7(3)
O3 P1 C1 C2 . -2.0(3)
N1 C1 C2 C3 . 0.9(5)
P1 C1 C2 C3 . 179.9(3)
C1 C2 C3 C4 . 0.8(6)
C2 C3 C4 C5 . -1.8(6)
O4 N1 C5 C4 . -179.3(3)
C1 N1 C5 C4 . 0.7(5)
C3 C4 C5 N1 . 1.1(6)
